data_2300238
loop_
_publ_author_name
'Stone, Kevin H.'
'Lapidus, Saul H.'
'Stephens, Peter W.'

_publ_section_title
;
 Implementation and use of robust refinement in powder diffraction in
 the presence of impurities
;
_journal_coeditor_code DB5058
_journal_issue 3
_journal_name_full 'Journal of Applied Crystallography'
_journal_page_first 385
_journal_page_last 391
_journal_paper_doi 10.1107/S0021889809008450
_journal_volume 42
_journal_year 2009
_chemical_formula_moiety 'C8 H9 N O2'
_chemical_formula_structural 'C8 H9 N O2'
_chemical_formula_sum 'C8 H9 N O2'
_chemical_formula_weight 151.16
_chemical_name_common acetaminophen
_space_group_crystal_system monoclinic
_space_group_IT_number 14
_space_group_name_Hall '-P 2yab'
_space_group_name_H-M_alt 'P 1 21/a 1'
_cell_angle_alpha 90
_cell_angle_beta 115.7016(11)
_cell_angle_gamma 90
_cell_formula_units_Z 4
_cell_length_a 12.8890(2)
_cell_length_b 9.38347(17)
_cell_length_c 7.10271(14)
_cell_volume 774.04(3)
_diffrn_radiation_monochromator 'double Si(111)'
_diffrn_radiation_wavelength 0.698291
_cod_data_source_file db5058.cif
_cod_data_source_block Acet_69%_Dual_Rietveld
_cod_depositor_comments
;
 Updating space group information.

 2018-07-31

The following automatic conversions were performed:
'_space_group_crystal_system' value 'Monoclinic' changed to 'monoclinic'
according to '/home/saulius/struct/CIF-dictionaries/cif_core.dic'
dictionary named 'cif_core.dic' version 2.4.1 from 2010-06-29.

Automatic conversion script
Id: cif_fix_enum 1527 2010-12-29 10:47:43Z saulius 
;
_cod_database_code 2300238

loop_
_space_group_symop_id
_space_group_symop_operation_xyz
1 x,y,z
2 -x+1/2,y+1/2,-z
3 -x,-y,-z
4 x+1/2,-y+1/2,z

loop_
_atom_site_type_symbol
_atom_site_label
_atom_site_fract_x
_atom_site_fract_y
_atom_site_fract_z
_atom_site_occupancy
C C1a 0.43796 0.34961 -0.147365 1
C C2a 0.51122 0.353669 -0.2435666 1
C C3a 0.60752 0.266593 -0.1728487 1
C C4a 0.63056 0.175458 -0.005929075 1
C C5a 0.55729 0.171399 0.09027256 1
C C6a 0.46099 0.258475 0.01955462 1
C C7a 0.28693 0.515182 -0.392355 1
C C8a 0.17868 0.5909 -0.4172624 1
N N1a 0.34329 0.439554 -0.215644 1
O O1a 0.72286 0.079356 0.05855738 1
O O2a 0.30553 0.498409 -0.5465544 1
H H1a 0.78739 0.115092 0.1897076 1
H H2a 0.4946 0.419445 -0.3640382 1
H H3a 0.6604 0.269523 -0.2422807 1
H H5a 0.57392 0.105623 0.2107442 1
H H6a 0.40811 0.255545 0.08898667 1
H H8a 0.17073 0.681859 -0.4957187 1
H H8b 0.11131 0.525475 -0.4849863 1
H H8c 0.17966 0.604792 -0.2769091 1
H H9a 0.31282 0.435525 -0.1080506 1
